data_4306509
loop_
_publ_author_name
'Bi-Xue Zhu'
'Qi-Long Zhang'
'Yun-Qian Zhang'
'Tao Zhu'
'Jack K. Clegg'
'Leonard F. Lindoy'
'Gang Wei'

_publ_section_title
;
Four Zinc(II) Helical Coordination Polymers and 78-Membered Six-Node Zinc
Metallacycle Assembled from
Diastereopure N,N'-Bis(acetylacetone)cyclohexanediimine
;
_journal_name_full 'Inorganic Chemistry'
_journal_page_first 10053
_journal_page_last 10061
_journal_paper_doi 10.1021/ic801329g
_journal_volume 47
_journal_year 2008
_chemical_formula_moiety 'C96 H156 Cl12 N12 O12 Zn6, 2(H2 O)'
_chemical_formula_sum 'C96 H160 Cl12 N12 O14 Zn6'
_chemical_formula_weight 2524.14
_chemical_name_systematic
; 
 ? 
;
_space_group_IT_number 148
_symmetry_cell_setting trigonal
_symmetry_space_group_name_Hall '-R 3'
_symmetry_space_group_name_H-M 'R -3 :H'
_atom_sites_solution_hydrogens geom
_atom_sites_solution_primary direct
_atom_sites_solution_secondary difmap
_audit_creation_method SHELXL-97
_cell_angle_alpha 90.00
_cell_angle_beta 90.00
_cell_angle_gamma 120.00
_cell_formula_units_Z 3
_cell_length_a 24.2216(8)
_cell_length_b 24.2216(8)
_cell_length_c 18.5242(12)
_cell_measurement_temperature 293(2)
_cell_volume 9411.9(8)
_computing_cell_refinement 'SAINT (Bruker-Nonius, 2003)'
_computing_data_collection 'APEX (Bruker-Nonius, 2003)'
_computing_data_reduction 'SAINT (Bruker-Nonius, 2003), XPREP (Bruker-Nonius, 2003)'
_computing_molecular_graphics
;ORTEP-3 (Farrugia, 1997)
WINGX-32 (Farrugia, 1999) 
;
_computing_publication_material 'enCIFer 1.1 (CCDC, 2005)'
_computing_structure_refinement 'SHELXL-97 (Sheldrick, 1997)'
_computing_structure_solution 'SHELXS-86 (Sheldrick, 1986)'
_diffrn_ambient_temperature 293(2)
_diffrn_measured_fraction_theta_full 0.999
_diffrn_measured_fraction_theta_max 0.999
_diffrn_measurement_device_type 'Bruker CCD Area Detector'
_diffrn_measurement_method '\f and \w scan'
_diffrn_radiation_monochromator graphite
_diffrn_radiation_source 'fine-focus sealed tube'
_diffrn_radiation_type MoK\a
_diffrn_radiation_wavelength 0.71073
_diffrn_reflns_av_R_equivalents 0.0675
_diffrn_reflns_av_sigmaI/netI 0.0414
_diffrn_reflns_limit_h_max 28
_diffrn_reflns_limit_h_min -26
_diffrn_reflns_limit_k_max 29
_diffrn_reflns_limit_k_min -29
_diffrn_reflns_limit_l_max 21
_diffrn_reflns_limit_l_min -22
_diffrn_reflns_number 31493
_diffrn_reflns_theta_full 26.00
_diffrn_reflns_theta_max 26.00
_diffrn_reflns_theta_min 1.47
_diffrn_standards_interval_count 0
_diffrn_standards_interval_time 0
_diffrn_standards_number 0
_exptl_absorpt_coefficient_mu 1.440
_exptl_absorpt_correction_T_max 0.7637
_exptl_absorpt_correction_T_min 0.6816
_exptl_absorpt_correction_type multi-scan
_exptl_absorpt_process_details 'SADABS (Sheldrick, 2005)'
_exptl_crystal_colour colorless
_exptl_crystal_density_diffrn 1.338
_exptl_crystal_density_method 'not measured'
_exptl_crystal_description prism
_exptl_crystal_F_000 3960
_exptl_crystal_size_max 0.28
_exptl_crystal_size_mid 0.22
_exptl_crystal_size_min 0.19
_refine_diff_density_max 0.856
_refine_diff_density_min -0.342
_refine_diff_density_rms 0.083
_refine_ls_extinction_method none
_refine_ls_goodness_of_fit_ref 1.083
_refine_ls_hydrogen_treatment constr
_refine_ls_matrix_type full
_refine_ls_number_parameters 215
_refine_ls_number_reflns 4100
_refine_ls_number_restraints 0
_refine_ls_restrained_S_all 1.083
_refine_ls_R_factor_all 0.0674
_refine_ls_R_factor_gt 0.0429
_refine_ls_shift/su_max 0.001
_refine_ls_shift/su_mean 0.000
_refine_ls_structure_factor_coef Fsqd
_refine_ls_weighting_details 'calc w=1/[\s^2^(Fo^2^)+(0.0699P)^2^+13.8045P] where P=(Fo^2^+2Fc^2^)/3'
_refine_ls_weighting_scheme calc
_refine_ls_wR_factor_gt 0.1265
_refine_ls_wR_factor_ref 0.1367
_reflns_number_gt 2941
_reflns_number_total 4100
_reflns_threshold_expression >2sigma(I)
_cod_data_source_file ic801329g_si_006.cif
_cod_data_source_block p
_cod_depositor_comments
;
The following automatic conversions were performed:
'_symmetry_cell_setting' value 'Trigonal' changed to 'trigonal' according
to '/home/saulius/struct/CIF-dictionaries/cif_core.dic' dictionary named
'cif_core.dic' version 2.4.1 from 2010-06-29.

Automatic conversion script
Id: cif_fix_enum 1527 2010-12-29 10:47:43Z saulius 
;
_cod_original_sg_symbol_H-M 'R -3'
_cod_database_code 4306509

loop_
_symmetry_equiv_pos_as_xyz
'x, y, z'
'-y, x-y, z'
'-x+y, -x, z'
'x+2/3, y+1/3, z+1/3'
'-y+2/3, x-y+1/3, z+1/3'
'-x+y+2/3, -x+1/3, z+1/3'
'x+1/3, y+2/3, z+2/3'
'-y+1/3, x-y+2/3, z+2/3'
'-x+y+1/3, -x+2/3, z+2/3'
'-x, -y, -z'
'y, -x+y, -z'
'x-y, x, -z'
'-x+2/3, -y+1/3, -z+1/3'
'y+2/3, -x+y+1/3, -z+1/3'
'x-y+2/3, x+1/3, -z+1/3'
'-x+1/3, -y+2/3, -z+2/3'
'y+1/3, -x+y+2/3, -z+2/3'
'x-y+1/3, x+2/3, -z+2/3'

loop_
_atom_site_label
_atom_site_type_symbol
_atom_site_fract_x
_atom_site_fract_y
_atom_site_fract_z
_atom_site_U_iso_or_equiv
_atom_site_adp_type
_atom_site_occupancy
_atom_site_symmetry_multiplicity
_atom_site_calc_flag
_atom_site_refinement_flags
_atom_site_disorder_assembly
_atom_site_disorder_group
C1 C 0.6228(2) 1.10330(19) 0.0552(2) 0.0444(9) Uani 1 1 d . . .
H1A H 0.5946 1.0784 0.0169 0.067 Uiso 1 1 calc R . .
H1B H 0.6506 1.1459 0.0385 0.067 Uiso 1 1 calc R . .
H1C H 0.5982 1.1043 0.0954 0.067 Uiso 1 1 calc R . .
C2 C 0.66160(18) 1.07410(16) 0.07851(18) 0.0348(8) Uani 1 1 d . . .
C3 C 0.72872(18) 1.10949(17) 0.07424(19) 0.0389(9) Uani 1 1 d . . .
H3 H 0.7470 1.1508 0.0561 0.047 Uiso 1 1 calc R . .
C4 C 0.76977(17) 1.08794(16) 0.09478(19) 0.0361(8) Uani 1 1 d . . .
C5 C 0.84040(19) 1.1306(2) 0.0876(2) 0.0491(10) Uani 1 1 d . . .
H5A H 0.8605 1.1329 0.1330 0.074 Uiso 1 1 calc R . .
H5B H 0.8496 1.1725 0.0735 0.074 Uiso 1 1 calc R . .
H5C H 0.8564 1.1137 0.0515 0.074 Uiso 1 1 calc R . .
C6 C 0.89147(19) 0.9615(2) 0.0955(3) 0.0573(12) Uani 1 1 d . . .
H6A H 0.8939 0.9997 0.0771 0.086 Uiso 1 1 calc R . .
H6B H 0.9153 0.9491 0.0647 0.086 Uiso 1 1 calc R . .
H6C H 0.9090 0.9692 0.1434 0.086 Uiso 1 1 calc R . .
C7 C 0.82334(18) 0.90937(18) 0.0976(2) 0.0400(9) Uani 1 1 d . . .
C8 C 0.80554(18) 0.84748(19) 0.0754(2) 0.0416(9) Uani 1 1 d . . .
H8 H 0.8366 0.8411 0.0540 0.050 Uiso 1 1 calc R . .
C9 C 0.74424(17) 0.79418(17) 0.08307(18) 0.0352(8) Uani 1 1 d . . .
C10 C 0.73365(19) 0.72994(18) 0.0603(2) 0.0414(9) Uani 1 1 d . . .
H10A H 0.7431 0.7105 0.1000 0.062 Uiso 1 1 calc R . .
H10B H 0.7611 0.7350 0.0205 0.062 Uiso 1 1 calc R . .
H10C H 0.6900 0.7033 0.0460 0.062 Uiso 1 1 calc R . .
C11 C 0.63416(16) 0.74879(17) 0.13523(19) 0.0345(8) Uani 1 1 d . . .
H11 H 0.6233 0.7093 0.1096 0.041 Uiso 1 1 calc R . .
C12 C 0.58380(18) 0.76724(19) 0.1190(2) 0.0432(9) Uani 1 1 d . . .
H12A H 0.5809 0.7712 0.0672 0.052 Uiso 1 1 calc R . .
H12B H 0.5964 0.8083 0.1407 0.052 Uiso 1 1 calc R . .
C13 C 0.51868(19) 0.7176(2) 0.1484(2) 0.0505(10) Uani 1 1 d . . .
H13A H 0.4880 0.7312 0.1389 0.061 Uiso 1 1 calc R . .
H13B H 0.5045 0.6773 0.1238 0.061 Uiso 1 1 calc R . .
C14 C 0.52165(19) 0.7083(2) 0.2284(2) 0.0513(10) Uani 1 1 d . . .
H14A H 0.4802 0.6754 0.2453 0.062 Uiso 1 1 calc R . .
H14B H 0.5324 0.7476 0.2534 0.062 Uiso 1 1 calc R . .
C15 C 0.57152(17) 0.68911(18) 0.2455(2) 0.0432(9) Uani 1 1 d . . .
H15A H 0.5739 0.6850 0.2973 0.052 Uiso 1 1 calc R . .
H15B H 0.5588 0.6480 0.2238 0.052 Uiso 1 1 calc R . .
C16 C 0.56516(16) 0.97005(16) 0.11628(19) 0.0345(8) Uani 1 1 d . . .
H16 H 0.5396 0.9849 0.0907 0.041 Uiso 1 1 calc R . .
N1 N 0.63312(14) 1.01456(14) 0.10324(15) 0.0353(7) Uani 1 1 d . . .
H1 H 0.6582 1.0000 0.1130 0.042 Uiso 1 1 calc R . .
N2 N 0.69685(14) 0.79929(14) 0.11108(15) 0.0350(7) Uani 1 1 d . . .
H2 H 0.7038 0.8376 0.1158 0.042 Uiso 1 1 calc R . .
O1 O 0.74857(12) 1.03095(12) 0.11930(14) 0.0411(6) Uani 1 1 d . . .
O2 O 0.78157(12) 0.92287(12) 0.12029(15) 0.0458(7) Uani 1 1 d . . .
O1W O 1.0000 1.0000 0.3285(16) 0.371(13) Uani 1 3 d S . .
Zn1 Zn 0.77562(2) 0.984912(19) 0.18531(2) 0.03869(17) Uani 1 1 d . . .
Cl1 Cl 0.68165(5) 0.91721(5) 0.23789(5) 0.0465(3) Uani 1 1 d . . .
Cl2 Cl 0.86064(5) 1.04626(5) 0.25039(6) 0.0613(3) Uani 1 1 d . . .

loop_
_atom_site_aniso_label
_atom_site_aniso_U_11
_atom_site_aniso_U_22
_atom_site_aniso_U_33
_atom_site_aniso_U_23
_atom_site_aniso_U_13
_atom_site_aniso_U_12
C1 0.053(2) 0.041(2) 0.045(2) 0.0052(17) -0.0019(18) 0.028(2)
C2 0.044(2) 0.0309(19) 0.0295(18) 0.0002(14) 0.0010(15) 0.0191(17)
C3 0.045(2) 0.0297(19) 0.036(2) 0.0036(15) 0.0035(16) 0.0141(17)
C4 0.038(2) 0.0306(19) 0.0310(19) -0.0044(15) 0.0027(15) 0.0108(16)
C5 0.043(2) 0.043(2) 0.051(2) -0.0029(19) 0.0062(19) 0.0140(19)
C6 0.036(2) 0.051(3) 0.075(3) -0.001(2) 0.010(2) 0.014(2)
C7 0.037(2) 0.044(2) 0.041(2) 0.0048(17) 0.0035(16) 0.0217(18)
C8 0.039(2) 0.051(2) 0.043(2) 0.0035(17) 0.0073(17) 0.0284(19)
C9 0.042(2) 0.039(2) 0.0326(19) 0.0030(15) -0.0001(16) 0.0258(18)
C10 0.050(2) 0.047(2) 0.038(2) -0.0035(17) -0.0019(17) 0.033(2)
C11 0.0320(19) 0.0301(19) 0.043(2) -0.0020(15) -0.0016(15) 0.0165(16)
C12 0.043(2) 0.044(2) 0.048(2) -0.0049(18) -0.0067(18) 0.0251(19)
C13 0.035(2) 0.050(2) 0.069(3) -0.012(2) -0.0090(19) 0.023(2)
C14 0.035(2) 0.051(3) 0.064(3) -0.008(2) 0.0045(19) 0.019(2)
C15 0.037(2) 0.043(2) 0.047(2) -0.0007(17) 0.0027(17) 0.0177(18)
C16 0.0315(19) 0.0327(19) 0.041(2) 0.0032(15) -0.0031(15) 0.0169(16)
N1 0.0353(17) 0.0336(17) 0.0399(17) 0.0043(13) 0.0022(13) 0.0194(14)
N2 0.0371(17) 0.0303(16) 0.0424(17) 0.0021(13) 0.0026(13) 0.0203(14)
O1 0.0379(14) 0.0353(14) 0.0490(15) 0.0037(11) 0.0010(12) 0.0174(12)
O2 0.0358(15) 0.0395(15) 0.0629(18) -0.0050(13) 0.0031(13) 0.0195(13)
O1W 0.316(16) 0.316(16) 0.48(4) 0.000 0.000 0.158(8)
Zn1 0.0340(3) 0.0320(3) 0.0482(3) -0.00118(18) -0.00024(18) 0.0151(2)
Cl1 0.0409(5) 0.0401(5) 0.0529(6) 0.0026(4) 0.0081(4) 0.0161(4)
Cl2 0.0516(7) 0.0480(6) 0.0689(7) -0.0037(5) -0.0178(5) 0.0135(5)

loop_
_atom_type_symbol
_atom_type_description
_atom_type_scat_dispersion_real
_atom_type_scat_dispersion_imag
_atom_type_scat_source
C C 0.0033 0.0016 'International Tables Vol C Tables 4.2.6.8 and 6.1.1.4'
H H 0.0000 0.0000 'International Tables Vol C Tables 4.2.6.8 and 6.1.1.4'
N N 0.0061 0.0033 'International Tables Vol C Tables 4.2.6.8 and 6.1.1.4'
O O 0.0106 0.0060 'International Tables Vol C Tables 4.2.6.8 and 6.1.1.4'
Cl Cl 0.1484 0.1585 'International Tables Vol C Tables 4.2.6.8 and 6.1.1.4'
Zn Zn 0.2839 1.4301 'International Tables Vol C Tables 4.2.6.8 and 6.1.1.4'

loop_
_geom_angle_atom_site_label_1
_geom_angle_atom_site_label_2
_geom_angle_atom_site_label_3
_geom_angle
_geom_angle_site_symmetry_1
_geom_angle_site_symmetry_3
_geom_angle_publ_flag
C2 C1 H1A 109.5 . . ?
C2 C1 H1B 109.5 . . ?
H1A C1 H1B 109.5 . . ?
C2 C1 H1C 109.5 . . ?
H1A C1 H1C 109.5 . . ?
H1B C1 H1C 109.5 . . ?
N1 C2 C3 119.5(3) . . ?
N1 C2 C1 120.3(3) . . ?
C3 C2 C1 120.2(3) . . ?
C4 C3 C2 125.5(3) . . ?
C4 C3 H3 117.2 . . ?
C2 C3 H3 117.2 . . ?
O1 C4 C3 121.5(3) . . ?
O1 C4 C5 118.4(3) . . ?
C3 C4 C5 120.2(3) . . ?
C4 C5 H5A 109.5 . . ?
C4 C5 H5B 109.5 . . ?
H5A C5 H5B 109.5 . . ?
C4 C5 H5C 109.5 . . ?
H5A C5 H5C 109.5 . . ?
H5B C5 H5C 109.5 . . ?
C7 C6 H6A 109.5 . . ?
C7 C6 H6B 109.5 . . ?
H6A C6 H6B 109.5 . . ?
C7 C6 H6C 109.5 . . ?
H6A C6 H6C 109.5 . . ?
H6B C6 H6C 109.5 . . ?
O2 C7 C8 120.7(3) . . ?
O2 C7 C6 118.2(4) . . ?
C8 C7 C6 121.1(3) . . ?
C7 C8 C9 125.0(3) . . ?
C7 C8 H8 117.5 . . ?
C9 C8 H8 117.5 . . ?
N2 C9 C8 121.5(3) . . ?
N2 C9 C10 120.0(3) . . ?
C8 C9 C10 118.5(3) . . ?
C9 C10 H10A 109.5 . . ?
C9 C10 H10B 109.5 . . ?
H10A C10 H10B 109.5 . . ?
C9 C10 H10C 109.5 . . ?
H10A C10 H10C 109.5 . . ?
H10B C10 H10C 109.5 . . ?
N2 C11 C12 110.0(3) . . ?
N2 C11 C16 109.1(3) . 14_455 ?
C12 C11 C16 110.3(3) . 14_455 ?
N2 C11 H11 109.1 . . ?
C12 C11 H11 109.1 . . ?
C16 C11 H11 109.1 14_455 . ?
C11 C12 C13 111.2(3) . . ?
C11 C12 H12A 109.4 . . ?
C13 C12 H12A 109.4 . . ?
C11 C12 H12B 109.4 . . ?
C13 C12 H12B 109.4 . . ?
H12A C12 H12B 108.0 . . ?
C14 C13 C12 111.1(3) . . ?
C14 C13 H13A 109.4 . . ?
C12 C13 H13A 109.4 . . ?
C14 C13 H13B 109.4 . . ?
C12 C13 H13B 109.4 . . ?
H13A C13 H13B 108.0 . . ?
C13 C14 C15 110.7(3) . . ?
C13 C14 H14A 109.5 . . ?
C15 C14 H14A 109.5 . . ?
C13 C14 H14B 109.5 . . ?
C15 C14 H14B 109.5 . . ?
H14A C14 H14B 108.1 . . ?
C16 C15 C14 111.1(3) 14_455 . ?
C16 C15 H15A 109.4 14_455 . ?
C14 C15 H15A 109.4 . . ?
C16 C15 H15B 109.4 14_455 . ?
C14 C15 H15B 109.4 . . ?
H15A C15 H15B 108.0 . . ?
N1 C16 C15 108.5(3) . 15 ?
N1 C16 C11 108.9(3) . 15 ?
C15 C16 C11 111.0(3) 15 15 ?
N1 C16 H16 109.5 . . ?
C15 C16 H16 109.5 15 . ?
C11 C16 H16 109.5 15 . ?
C2 N1 C16 129.5(3) . . ?
C2 N1 H1 115.3 . . ?
C16 N1 H1 115.3 . . ?
C9 N2 C11 128.9(3) . . ?
C9 N2 H2 115.5 . . ?
C11 N2 H2 115.5 . . ?
C4 O1 Zn1 139.0(2) . . ?
C7 O2 Zn1 139.3(3) . . ?
O1 Zn1 O2 102.81(11) . . ?
O1 Zn1 Cl2 114.88(8) . . ?
O2 Zn1 Cl2 116.46(8) . . ?
O1 Zn1 Cl1 100.31(8) . . ?
O2 Zn1 Cl1 98.07(8) . . ?
Cl2 Zn1 Cl1 121.19(5) . . ?

loop_
_geom_bond_atom_site_label_1
_geom_bond_atom_site_label_2
_geom_bond_distance
_geom_bond_site_symmetry_2
_geom_bond_publ_flag
C1 C2 1.495(5) . ?
C1 H1A 0.9600 . ?
C1 H1B 0.9600 . ?
C1 H1C 0.9600 . ?
C2 N1 1.331(4) . ?
C2 C3 1.411(5) . ?
C3 C4 1.387(5) . ?
C3 H3 0.9300 . ?
C4 O1 1.291(4) . ?
C4 C5 1.498(5) . ?
C5 H5A 0.9600 . ?
C5 H5B 0.9600 . ?
C5 H5C 0.9600 . ?
C6 C7 1.495(5) . ?
C6 H6A 0.9600 . ?
C6 H6B 0.9600 . ?
C6 H6C 0.9600 . ?
C7 O2 1.280(4) . ?
C7 C8 1.398(5) . ?
C8 C9 1.405(5) . ?
C8 H8 0.9300 . ?
C9 N2 1.321(4) . ?
C9 C10 1.505(5) . ?
C10 H10A 0.9600 . ?
C10 H10B 0.9600 . ?
C10 H10C 0.9600 . ?
C11 N2 1.465(4) . ?
C11 C12 1.524(5) . ?
C11 C16 1.544(5) 14_455 ?
C11 H11 0.9800 . ?
C12 C13 1.528(6) . ?
C12 H12A 0.9700 . ?
C12 H12B 0.9700 . ?
C13 C14 1.506(6) . ?
C13 H13A 0.9700 . ?
C13 H13B 0.9700 . ?
C14 C15 1.528(6) . ?
C14 H14A 0.9700 . ?
C14 H14B 0.9700 . ?
C15 C16 1.519(5) 14_455 ?
C15 H15A 0.9700 . ?
C15 H15B 0.9700 . ?
C16 N1 1.468(4) . ?
C16 C15 1.519(5) 15 ?
C16 C11 1.544(5) 15 ?
C16 H16 0.9800 . ?
N1 H1 0.8600 . ?
N2 H2 0.8600 . ?
O1 Zn1 1.974(3) . ?
O2 Zn1 1.987(3) . ?
Zn1 Cl2 2.2005(11) . ?
Zn1 Cl1 2.2552(10) . ?
